data_1523695
loop_
_publ_author_name
'Giessen, B.C.'
'Kane, R.H.'
'Grant, N.J.'

_publ_section_title
;
 On the constitution diagram Ta-Pt between 50-100 at.% Pt
;
_journal_name_full 'Transactions of the Metallurgical Society of Aime'
_journal_page_first 855
_journal_page_last 864
_journal_volume 233
_journal_year 1965
_chemical_formula_sum 'Pt3 Ta'
_space_group_IT_number 11
_symmetry_space_group_name_Hall '-P 2yb'
_symmetry_space_group_name_H-M 'P 1 21/m 1'
_cell_angle_alpha 90
_cell_angle_beta 90.5
_cell_angle_gamma 90
_cell_formula_units_Z 12
_cell_length_a 27.33
_cell_length_b 5.537
_cell_length_c 4.869
_cell_volume 736.779
_citation_journal_id_ASTM TMSAAB
_cod_data_source_file Giessen_TMSAAB_1965_1850.cif
_cod_data_source_block Pt3Ta1
_cod_original_cell_volume 736.7793
_cod_original_formula_sum 'Pt3 Ta1'
_cod_database_code 1523695

loop_
_symmetry_equiv_pos_as_xyz
x,y,z
-x,y+1/2,-z
-x,-y,-z
x,-y-1/2,z

loop_
_atom_site_label
_atom_site_type_symbol
_atom_site_fract_x
_atom_site_fract_y
_atom_site_fract_z
_atom_site_occupancy
_atom_site_U_iso_or_equiv
Pt2 Pt 0.792 0.25 0 1 0.0
Ta4 Ta 0.542 0.25 0.667 1 0.0
Pt3 Pt 0.625 0.25 0 1 0.0
Pt10 Pt 0.542 0 0.167 1 0.0
Pt7 Pt 0.042 0 0.833 1 0.0
Pt6 Pt 0.125 0.25 0.667 1 0.0
Pt11 Pt 0.708 0 0.167 1 0.0
Pt1 Pt 0.958 0.25 0.667 1 0.0
Pt8 Pt 0.208 0 0.5 1 0.0
Pt12 Pt 0.875 0 0.833 1 0.0
Ta6 Ta 0.875 0.25 0.333 1 0.0
Pt4 Pt 0.458 0.25 0.333 1 0.0
Ta2 Ta 0.208 0.25 0 1 0.0
Pt9 Pt 0.375 0 0.5 1 0.0
Ta3 Ta 0.375 0.25 0 1 0.0
Ta1 Ta 0.042 0.25 0.333 1 0.0
Pt5 Pt 0.292 0.25 0.333 1 0.0
Ta5 Ta 0.708 0.25 0.667 1 0.0
